data_7705388
loop_
_publ_author_name
'Hammoud, Joanna'
'Abou-Khalil, Fatima'
'Roisnel, Thierry'
'Dorcet, Vincent'
'Bour, Christophe'
'Gandon, Vincent'
'Leb&#x0153;uf, David'
'Carpentier, Jean-Fran\,cois'
'Sarazin, Yann'

_publ_section_title
;
 Alkaline-earth complexes with macrocyclic-functionalised bis(phenolate)s
 and bis(fluoroalkoxide)s.
;
_journal_issue 37
_journal_name_full 'Dalton transactions (Cambridge, England : 2003)'
_journal_page_first 13017
_journal_page_last 13028
_journal_paper_doi 10.1039/d0dt02573a
_journal_volume 49
_journal_year 2020
_chemical_compound_source 'synthesis as described'
_chemical_formula_moiety 'C40 H66 N2 O5'
_chemical_formula_sum 'C40 H66 N2 O5'
_chemical_formula_weight 654.94
_space_group_crystal_system triclinic
_space_group_IT_number 2
_space_group_name_Hall '-P 1'
_space_group_name_H-M_alt 'P -1'
_atom_sites_solution_hydrogens geom
_atom_sites_solution_primary dual
_atom_sites_solution_secondary difmap
_audit_update_record
;
2020-06-12 deposited with the CCDC.	2020-09-07 downloaded from the CCDC.
;
_cell_angle_alpha 74.944(4)
_cell_angle_beta 84.341(4)
_cell_angle_gamma 81.408(4)
_cell_formula_units_Z 4
_cell_length_a 10.8782(13)
_cell_length_b 17.303(2)
_cell_length_c 22.116(3)
_cell_measurement_reflns_used 9018
_cell_measurement_temperature 150(2)
_cell_measurement_theta_max 24.01
_cell_measurement_theta_min 2.46
_cell_measurement_wavelength 0.71073
_cell_volume 3967.0(9)
_computing_cell_refinement 'APEX3 (Bruker, 2015)'
_computing_data_collection 'SAINT (Bruker, 2014)'
_computing_data_reduction 'SAINT (Bruker, 2014)'
_computing_molecular_graphics 'SXGRAPH (L. Farrugia, 1999), Mercury (CSD, 2016)'
_computing_publication_material 'CRYSCALC (T. Roisnel, local program, 2019)'
_computing_structure_refinement 'SHELXL-2016_6 (Sheldrick, 2016)'
_computing_structure_solution 'SHELXT (Sheldrick, 2015)'
_diffrn_ambient_temperature 150(2)
_diffrn_detector '(CMOS) PHOTON 100'
_diffrn_detector_area_resol_mean 10.4167
_diffrn_measured_fraction_theta_full 0.998
_diffrn_measured_fraction_theta_max 0.996
_diffrn_measurement_device_type 'D8 VENTURE Bruker AXS'
_diffrn_measurement_method 'rotation images'
_diffrn_orient_matrix_UB_11 -0.0217794
_diffrn_orient_matrix_UB_12 0.0142276
_diffrn_orient_matrix_UB_13 0.0411167
_diffrn_orient_matrix_UB_21 -0.0365712
_diffrn_orient_matrix_UB_22 -0.0516462
_diffrn_orient_matrix_UB_23 0.0169217
_diffrn_orient_matrix_UB_31 0.0828594
_diffrn_orient_matrix_UB_32 -0.0277946
_diffrn_orient_matrix_UB_33 0.0149724
_diffrn_radiation_monochromator 'multilayer monochromator'
_diffrn_radiation_probe x-ray
_diffrn_radiation_source 'Incoatec microfocus sealed tube'
_diffrn_radiation_type MoK\a
_diffrn_radiation_wavelength 0.71073
_diffrn_reflns_av_R_equivalents 0.1509
_diffrn_reflns_av_unetI/netI 0.1097
_diffrn_reflns_limit_h_max 14
_diffrn_reflns_limit_h_min -14
_diffrn_reflns_limit_k_max 22
_diffrn_reflns_limit_k_min -22
_diffrn_reflns_limit_l_max 28
_diffrn_reflns_limit_l_min -28
_diffrn_reflns_number 85122
_diffrn_reflns_theta_full 25.242
_diffrn_reflns_theta_max 27.476
_diffrn_reflns_theta_min 2.941
_diffrn_source_current 1.0
_diffrn_source_voltage 50.0
_exptl_absorpt_coefficient_mu 0.071
_exptl_absorpt_correction_T_max 0.994
_exptl_absorpt_correction_T_min 0.894
_exptl_absorpt_correction_type multi-scan
_exptl_absorpt_process_details
;
  [Sheldrick, G.M. (2014). SADABS Bruker AXS Inc., Madison, Wisconsin, USA]
;
_exptl_crystal_colour colourless
_exptl_crystal_density_diffrn 1.097
_exptl_crystal_description stick
_exptl_crystal_F_000 1440
_exptl_crystal_size_max 0.600
_exptl_crystal_size_mid 0.100
_exptl_crystal_size_min 0.080
_refine_diff_density_max 0.608
_refine_diff_density_min -0.645
_refine_diff_density_rms 0.058
_refine_ls_extinction_method none
_refine_ls_goodness_of_fit_ref 1.017
_refine_ls_hydrogen_treatment constr
_refine_ls_matrix_type full
_refine_ls_number_parameters 889
_refine_ls_number_reflns 18116
_refine_ls_number_restraints 0
_refine_ls_restrained_S_all 1.017
_refine_ls_R_factor_all 0.1498
_refine_ls_R_factor_gt 0.0650
_refine_ls_shift/su_max 0.000
_refine_ls_shift/su_mean 0.000
_refine_ls_structure_factor_coef Fsqd
_refine_ls_weighting_details 'w=1/[\s^2^(Fo^2^)+(0.0659P)^2^+1.1796P] where P=(Fo^2^+2Fc^2^)/3'
_refine_ls_weighting_scheme calc
_refine_ls_wR_factor_gt 0.1337
_refine_ls_wR_factor_ref 0.1648
_reflns_Friedel_coverage 0.000
_reflns_number_gt 9692
_reflns_number_total 18116
_reflns_threshold_expression >2sigma(I)
_cod_data_source_file d0dt02573a2.cif
_cod_data_source_block FAK03_2
_cod_depositor_comments 'Adding full bibliography for 7705378--7705389.cif.'
_cod_original_cell_volume 3966.9(9)
_cod_database_code 7705388

loop_
_space_group_symop_operation_xyz
'x, y, z'
'-x, -y, -z'

loop_
_atom_site_label
_atom_site_type_symbol
_atom_site_fract_x
_atom_site_fract_y
_atom_site_fract_z
_atom_site_U_iso_or_equiv
_atom_site_adp_type
_atom_site_occupancy
_atom_site_site_symmetry_order
_atom_site_calc_flag
_atom_site_refinement_flags_posn
_atom_site_refinement_flags_adp
_atom_site_refinement_flags_occupancy
_atom_site_disorder_assembly
_atom_site_disorder_group
C1 C 0.2736(2) -0.00522(16) 0.08629(11) 0.0291(6) Uani 1 1 d . . . . .
H1A H 0.205999 0.010832 0.056898 0.035 Uiso 1 1 calc R U . . .
H1B H 0.312207 -0.060454 0.085228 0.035 Uiso 1 1 calc R U . . .
C2 C 0.3700(2) 0.05187(15) 0.06517(11) 0.0282(6) Uani 1 1 d . . . . .
H2A H 0.403340 0.051743 0.021884 0.034 Uiso 1 1 calc R U . . .
H2B H 0.332813 0.107484 0.065860 0.034 Uiso 1 1 calc R U . . .
O3 O 0.46646(14) 0.02479(9) 0.10732(7) 0.0258(4) Uani 1 1 d . . . . .
C4 C 0.5523(2) 0.08008(14) 0.10092(12) 0.0277(6) Uani 1 1 d . . . . .
H4A H 0.508434 0.132394 0.106573 0.033 Uiso 1 1 calc R U . . .
H4B H 0.595160 0.089265 0.058544 0.033 Uiso 1 1 calc R U . . .
C5 C 0.6456(2) 0.04551(13) 0.15014(11) 0.0255(5) Uani 1 1 d . . . . .
H5A H 0.709162 0.082619 0.144663 0.031 Uiso 1 1 calc R U . . .
H5B H 0.602530 0.042196 0.192131 0.031 Uiso 1 1 calc R U . . .
N6 N 0.70830(16) -0.03488(11) 0.14754(8) 0.0217(4) Uani 1 1 d . . . . .
C7 C 0.7760(2) -0.07523(15) 0.20411(11) 0.0263(5) Uani 1 1 d . . . . .
H7A H 0.830834 -0.038330 0.211646 0.032 Uiso 1 1 calc R U . . .
H7B H 0.829654 -0.123767 0.196624 0.032 Uiso 1 1 calc R U . . .
C8 C 0.6911(2) -0.10003(15) 0.26198(11) 0.0308(6) Uani 1 1 d . . . . .
H8A H 0.740671 -0.131692 0.297512 0.037 Uiso 1 1 calc R U . . .
H8B H 0.645163 -0.051578 0.273598 0.037 Uiso 1 1 calc R U . . .
O9 O 0.60637(14) -0.14721(10) 0.24898(7) 0.0275(4) Uani 1 1 d . . . . .
C10 C 0.5193(2) -0.17202(15) 0.30038(11) 0.0295(6) Uani 1 1 d . . . . .
H10A H 0.487404 -0.126228 0.319130 0.035 Uiso 1 1 calc R U . . .
H10B H 0.560489 -0.216118 0.333038 0.035 Uiso 1 1 calc R U . . .
C11 C 0.4145(2) -0.20043(14) 0.27738(11) 0.0284(6) Uani 1 1 d . . . . .
H11A H 0.447137 -0.235312 0.248796 0.034 Uiso 1 1 calc R U . . .
H11B H 0.366567 -0.232298 0.313189 0.034 Uiso 1 1 calc R U . . .
O12 O 0.33643(15) -0.13222(9) 0.24520(7) 0.0276(4) Uani 1 1 d . . . . .
C13 C 0.2618(2) -0.15137(15) 0.20322(12) 0.0305(6) Uani 1 1 d . . . . .
H13A H 0.219693 -0.198910 0.224835 0.037 Uiso 1 1 calc R U . . .
H13B H 0.314421 -0.164238 0.167079 0.037 Uiso 1 1 calc R U . . .
C14 C 0.1667(2) -0.07922(14) 0.18099(11) 0.0276(6) Uani 1 1 d . . . . .
H14A H 0.114408 -0.091595 0.151411 0.033 Uiso 1 1 calc R U . . .
H14B H 0.111733 -0.069622 0.217442 0.033 Uiso 1 1 calc R U . . .
N15 N 0.22066(17) -0.00540(11) 0.15003(8) 0.0232(4) Uani 1 1 d . . . . .
C16 C 0.1293(2) 0.06589(15) 0.15078(11) 0.0286(6) Uani 1 1 d . . . . .
H16A H 0.050030 0.058477 0.135809 0.034 Uiso 1 1 calc R U . . .
H16B H 0.160132 0.113839 0.121589 0.034 Uiso 1 1 calc R U . . .
C17 C 0.1053(2) 0.08049(14) 0.21556(11) 0.0256(5) Uani 1 1 d . . . . .
C18 C 0.2051(2) 0.08102(14) 0.25049(11) 0.0239(5) Uani 1 1 d . . . . .
C19 C 0.1849(2) 0.09859(14) 0.30939(12) 0.0278(6) Uani 1 1 d . . . . .
C20 C 0.0610(2) 0.11519(15) 0.33087(12) 0.0310(6) Uani 1 1 d . . . . .
H20 H 0.045298 0.127053 0.370739 0.037 Uiso 1 1 calc R U . . .
C21 C -0.0406(2) 0.11535(15) 0.29728(12) 0.0298(6) Uani 1 1 d . . . . .
C22 C -0.0162(2) 0.09743(14) 0.23950(12) 0.0290(6) Uani 1 1 d . . . . .
H22 H -0.083722 0.096666 0.215613 0.035 Uiso 1 1 calc R U . . .
O23 O 0.32476(14) 0.06619(10) 0.22613(8) 0.0304(4) Uani 1 1 d . . . . .
H23 H 0.326115 0.036851 0.201121 0.046 Uiso 1 1 calc R U . . .
C24 C 0.2929(2) 0.10325(18) 0.34720(13) 0.0383(7) Uani 1 1 d . . . . .
C25 C 0.3814(3) 0.02418(18) 0.35972(14) 0.0460(7) Uani 1 1 d . . . . .
H25A H 0.335006 -0.020360 0.381898 0.069 Uiso 1 1 calc R U . . .
H25B H 0.447484 0.027926 0.385519 0.069 Uiso 1 1 calc R U . . .
H25C H 0.418480 0.014296 0.319761 0.069 Uiso 1 1 calc R U . . .
C26 C 0.3635(3) 0.1728(2) 0.31077(17) 0.0584(9) Uani 1 1 d . . . . .
H26A H 0.396911 0.162834 0.270285 0.088 Uiso 1 1 calc R U . . .
H26B H 0.432126 0.176638 0.334937 0.088 Uiso 1 1 calc R U . . .
H26C H 0.306621 0.223397 0.303712 0.088 Uiso 1 1 calc R U . . .
C27 C 0.2464(3) 0.1186(3) 0.41158(16) 0.0751(12) Uani 1 1 d . . . . .
H27A H 0.195538 0.171463 0.405639 0.113 Uiso 1 1 calc R U . . .
H27B H 0.317993 0.117705 0.435546 0.113 Uiso 1 1 calc R U . . .
H27C H 0.196181 0.076489 0.434561 0.113 Uiso 1 1 calc R U . . .
C28 C -0.1733(2) 0.13580(18) 0.32381(14) 0.0421(7) Uani 1 1 d . . . . .
C29 C -0.2033(4) 0.0752(4) 0.3831(3) 0.0720(9) Uani 0.683(3) 1 d . . P A 1
H29A H -0.198457 0.022022 0.374558 0.108 Uiso 0.683(3) 1 calc R U P A 1
H29B H -0.287603 0.090900 0.399657 0.108 Uiso 0.683(3) 1 calc R U P A 1
H29C H -0.143350 0.073033 0.414011 0.108 Uiso 0.683(3) 1 calc R U P A 1
C30 C -0.1799(4) 0.2196(3) 0.3390(3) 0.0720(9) Uani 0.683(3) 1 d . . P A 1
H30A H -0.264832 0.235989 0.354383 0.108 Uiso 0.683(3) 1 calc R U P A 1
H30B H -0.157116 0.259684 0.300838 0.108 Uiso 0.683(3) 1 calc R U P A 1
H30C H -0.121914 0.215598 0.371159 0.108 Uiso 0.683(3) 1 calc R U P A 1
C31 C -0.2703(4) 0.1398(4) 0.2771(3) 0.0720(9) Uani 0.683(3) 1 d . . P A 1
H31A H -0.257668 0.089776 0.263049 0.108 Uiso 0.683(3) 1 calc R U P A 1
H31B H -0.261285 0.185755 0.240913 0.108 Uiso 0.683(3) 1 calc R U P A 1
H31C H -0.354032 0.146372 0.297483 0.108 Uiso 0.683(3) 1 calc R U P A 1
C29B C -0.2453(10) 0.2015(8) 0.2799(6) 0.0720(9) Uani 0.317(3) 1 d . . P A 2
H29D H -0.220418 0.253262 0.280846 0.108 Uiso 0.317(3) 1 calc R U P A 2
H29E H -0.334346 0.201315 0.292212 0.108 Uiso 0.317(3) 1 calc R U P A 2
H29F H -0.229204 0.193616 0.237385 0.108 Uiso 0.317(3) 1 calc R U P A 2
C30B C -0.2478(9) 0.0566(7) 0.3261(6) 0.0720(9) Uani 0.317(3) 1 d . . P A 2
H30D H -0.331527 0.064376 0.346271 0.108 Uiso 0.317(3) 1 calc R U P A 2
H30E H -0.201149 0.007096 0.350097 0.108 Uiso 0.317(3) 1 calc R U P A 2
H30F H -0.254263 0.052167 0.283274 0.108 Uiso 0.317(3) 1 calc R U P A 2
C31B C -0.1868(10) 0.1320(8) 0.3945(6) 0.0720(9) Uani 0.317(3) 1 d . . P A 2
H31D H -0.164351 0.181707 0.401254 0.108 Uiso 0.317(3) 1 calc R U P A 2
H31E H -0.131333 0.085604 0.416865 0.108 Uiso 0.317(3) 1 calc R U P A 2
H31F H -0.273158 0.126098 0.410209 0.108 Uiso 0.317(3) 1 calc R U P A 2
C32 C 0.7910(2) -0.03319(13) 0.09088(11) 0.0224(5) Uani 1 1 d . . . . .
H32A H 0.866969 -0.010502 0.095268 0.027 Uiso 1 1 calc R U . . .
H32B H 0.748521 0.003190 0.054493 0.027 Uiso 1 1 calc R U . . .
C33 C 0.8286(2) -0.11529(13) 0.07781(10) 0.0194(5) Uani 1 1 d . . . . .
C34 C 0.9505(2) -0.13693(13) 0.05690(10) 0.0199(5) Uani 1 1 d . . . . .
H34 H 1.010153 -0.100952 0.053782 0.024 Uiso 1 1 calc R U . . .
C35 C 0.9880(2) -0.20981(13) 0.04036(10) 0.0194(5) Uani 1 1 d . . . . .
C36 C 0.8966(2) -0.26049(14) 0.04630(10) 0.0221(5) Uani 1 1 d . . . . .
H36 H 0.919762 -0.310102 0.034736 0.026 Uiso 1 1 calc R U . . .
C37 C 0.7732(2) -0.24299(13) 0.06813(10) 0.0201(5) Uani 1 1 d . . . . .
C38 C 0.73972(19) -0.16809(13) 0.08369(10) 0.0191(5) Uani 1 1 d . . . . .
O39 O 0.61970(13) -0.14769(10) 0.10377(8) 0.0261(4) Uani 1 1 d . . . . .
H39 H 0.616559 -0.110344 0.121930 0.039 Uiso 1 1 calc R U . . .
C40 C 1.1201(2) -0.23147(13) 0.01341(10) 0.0221(5) Uani 1 1 d . . . . .
C41 C 1.1631(2) -0.32245(13) 0.03160(11) 0.0266(5) Uani 1 1 d . . . . .
H41A H 1.161261 -0.341691 0.077411 0.040 Uiso 1 1 calc R U . . .
H41B H 1.248274 -0.333310 0.013932 0.040 Uiso 1 1 calc R U . . .
H41C H 1.107450 -0.350543 0.015094 0.040 Uiso 1 1 calc R U . . .
C42 C 1.1208(2) -0.20231(15) -0.05861(11) 0.0333(6) Uani 1 1 d . . . . .
H42A H 1.057749 -0.226415 -0.073799 0.050 Uiso 1 1 calc R U . . .
H42B H 1.203133 -0.218608 -0.077036 0.050 Uiso 1 1 calc R U . . .
H42C H 1.101895 -0.143375 -0.070817 0.050 Uiso 1 1 calc R U . . .
C43 C 1.2157(2) -0.18978(15) 0.03534(12) 0.0318(6) Uani 1 1 d . . . . .
H43A H 1.194825 -0.131126 0.021000 0.048 Uiso 1 1 calc R U . . .
H43B H 1.298931 -0.206039 0.017791 0.048 Uiso 1 1 calc R U . . .
H43C H 1.214640 -0.205502 0.081252 0.048 Uiso 1 1 calc R U . . .
C44 C 0.6795(2) -0.30370(14) 0.07648(11) 0.0236(5) Uani 1 1 d . . . . .
C45 C 0.5652(2) -0.26637(16) 0.03894(14) 0.0397(7) Uani 1 1 d . . . . .
H45A H 0.524926 -0.218762 0.052757 0.060 Uiso 1 1 calc R U . . .
H45B H 0.506379 -0.306009 0.045802 0.060 Uiso 1 1 calc R U . . .
H45C H 0.590950 -0.250424 -0.005806 0.060 Uiso 1 1 calc R U . . .
C46 C 0.7356(2) -0.37875(16) 0.05439(14) 0.0408(7) Uani 1 1 d . . . . .
H46A H 0.763692 -0.362889 0.009956 0.061 Uiso 1 1 calc R U . . .
H46B H 0.672403 -0.415307 0.059898 0.061 Uiso 1 1 calc R U . . .
H46C H 0.806544 -0.406219 0.079145 0.061 Uiso 1 1 calc R U . . .
C47 C 0.6400(3) -0.33108(17) 0.14670(12) 0.0399(7) Uani 1 1 d . . . . .
H47A H 0.713485 -0.356493 0.170207 0.060 Uiso 1 1 calc R U . . .
H47B H 0.580280 -0.369993 0.152771 0.060 Uiso 1 1 calc R U . . .
H47C H 0.601132 -0.284176 0.161849 0.060 Uiso 1 1 calc R U . . .
C51 C 0.2274(2) 0.46235(14) 0.35091(12) 0.0270(5) Uani 1 1 d . . . . .
H51A H 0.306428 0.425236 0.355864 0.032 Uiso 1 1 calc R U . . .
H51B H 0.200177 0.467257 0.308516 0.032 Uiso 1 1 calc R U . . .
C52 C 0.1306(2) 0.42561(14) 0.39890(12) 0.0288(6) Uani 1 1 d . . . . .
H52A H 0.114990 0.374008 0.391478 0.035 Uiso 1 1 calc R U . . .
H52B H 0.160381 0.414521 0.441577 0.035 Uiso 1 1 calc R U . . .
O53 O 0.02023(14) 0.48018(9) 0.39372(7) 0.0277(4) Uani 1 1 d . . . . .
C54 C -0.0802(2) 0.44891(16) 0.43403(11) 0.0316(6) Uani 1 1 d . . . . .
H54A H -0.065482 0.444848 0.478275 0.038 Uiso 1 1 calc R U . . .
H54B H -0.089072 0.394496 0.429728 0.038 Uiso 1 1 calc R U . . .
C55 C -0.1964(2) 0.50676(16) 0.41469(11) 0.0317(6) Uani 1 1 d . . . . .
H55A H -0.268076 0.488412 0.443255 0.038 Uiso 1 1 calc R U . . .
H55B H -0.185520 0.560966 0.418691 0.038 Uiso 1 1 calc R U . . .
N56 N -0.22317(17) 0.51215(11) 0.35007(9) 0.0241(4) Uani 1 1 d . . . . .
C57 C -0.2951(2) 0.58869(14) 0.32060(11) 0.0276(6) Uani 1 1 d . . . . .
H57A H -0.365096 0.601142 0.350156 0.033 Uiso 1 1 calc R U . . .
H57B H -0.330928 0.582695 0.282885 0.033 Uiso 1 1 calc R U . . .
C58 C -0.2200(2) 0.65843(14) 0.30175(12) 0.0300(6) Uani 1 1 d . . . . .
H58A H -0.272883 0.708068 0.280924 0.036 Uiso 1 1 calc R U . . .
H58B H -0.188244 0.667801 0.339339 0.036 Uiso 1 1 calc R U . . .
O59 O -0.11940(14) 0.63994(9) 0.26019(7) 0.0264(4) Uani 1 1 d . . . . .
C60 C -0.0630(2) 0.70913(13) 0.22752(11) 0.0270(5) Uani 1 1 d . . . . .
H60A H -0.058392 0.744018 0.256114 0.032 Uiso 1 1 calc R U . . .
H60B H -0.113338 0.740625 0.192238 0.032 Uiso 1 1 calc R U . . .
C61 C 0.0646(2) 0.68250(14) 0.20327(10) 0.0257(5) Uani 1 1 d . . . . .
H61A H 0.062627 0.637106 0.183988 0.031 Uiso 1 1 calc R U . . .
H61B H 0.096296 0.727470 0.170865 0.031 Uiso 1 1 calc R U . . .
O62 O 0.14373(14) 0.65766(9) 0.25421(7) 0.0253(4) Uani 1 1 d . . . . .
C63 C 0.2549(2) 0.60975(15) 0.24126(11) 0.0269(5) Uani 1 1 d . . . . .
H63A H 0.305607 0.641462 0.206653 0.032 Uiso 1 1 calc R U . . .
H63B H 0.235653 0.562386 0.228424 0.032 Uiso 1 1 calc R U . . .
C64 C 0.3257(2) 0.58245(14) 0.29998(10) 0.0248(5) Uani 1 1 d . . . . .
H64A H 0.400544 0.544936 0.292700 0.030 Uiso 1 1 calc R U . . .
H64B H 0.354237 0.629910 0.308823 0.030 Uiso 1 1 calc R U . . .
N65 N 0.25131(17) 0.54199(11) 0.35511(8) 0.0211(4) Uani 1 1 d . . . . .
C66 C 0.3087(2) 0.53927(14) 0.41318(11) 0.0239(5) Uani 1 1 d . . . . .
H66A H 0.397121 0.515716 0.410188 0.029 Uiso 1 1 calc R U . . .
H66B H 0.266287 0.503347 0.448837 0.029 Uiso 1 1 calc R U . . .
C67 C 0.3021(2) 0.62130(13) 0.42633(10) 0.0189(5) Uani 1 1 d . . . . .
C68 C 0.19155(19) 0.67492(13) 0.41912(10) 0.0199(5) Uani 1 1 d . . . . .
C69 C 0.18313(19) 0.74958(13) 0.43454(10) 0.0205(5) Uani 1 1 d . . . . .
C70 C 0.2880(2) 0.76607(14) 0.45797(10) 0.0227(5) Uani 1 1 d . . . . .
H70 H 0.283004 0.815737 0.469447 0.027 Uiso 1 1 calc R U . . .
C71 C 0.3999(2) 0.71444(14) 0.46568(10) 0.0223(5) Uani 1 1 d . . . . .
C72 C 0.4041(2) 0.64212(14) 0.44902(10) 0.0222(5) Uani 1 1 d . . . . .
H72 H 0.479061 0.605628 0.453222 0.027 Uiso 1 1 calc R U . . .
O73 O 0.09015(13) 0.65473(10) 0.39768(8) 0.0261(4) Uani 1 1 d . . . . .
H73 H 0.113365 0.618927 0.378121 0.039 Uiso 1 1 calc R U . . .
C74 C 0.0651(2) 0.81092(14) 0.42436(11) 0.0259(5) Uani 1 1 d . . . . .
C75 C -0.0483(2) 0.77416(17) 0.46124(14) 0.0410(7) Uani 1 1 d . . . . .
H75A H -0.060762 0.726899 0.447060 0.062 Uiso 1 1 calc R U . . .
H75B H -0.122501 0.814312 0.454096 0.062 Uiso 1 1 calc R U . . .
H75C H -0.033867 0.757803 0.506097 0.062 Uiso 1 1 calc R U . . .
C76 C 0.0443(3) 0.83810(17) 0.35376(13) 0.0430(7) Uani 1 1 d . . . . .
H76A H 0.117290 0.861563 0.330986 0.064 Uiso 1 1 calc R U . . .
H76B H -0.029554 0.878595 0.346589 0.064 Uiso 1 1 calc R U . . .
H76C H 0.031860 0.791474 0.338736 0.064 Uiso 1 1 calc R U . . .
C77 C 0.0752(2) 0.88650(16) 0.44639(15) 0.0429(7) Uani 1 1 d . . . . .
H77A H 0.088908 0.871174 0.491318 0.064 Uiso 1 1 calc R U . . .
H77B H -0.002046 0.923804 0.438891 0.064 Uiso 1 1 calc R U . . .
H77C H 0.145309 0.912913 0.423044 0.064 Uiso 1 1 calc R U . . .
C78 C 0.5099(2) 0.73609(14) 0.49412(11) 0.0246(5) Uani 1 1 d . . . . .
C79 C 0.5173(3) 0.82718(15) 0.47502(13) 0.0383(7) Uani 1 1 d . . . . .
H79A H 0.444983 0.855303 0.494077 0.057 Uiso 1 1 calc R U . . .
H79B H 0.517907 0.846515 0.429246 0.057 Uiso 1 1 calc R U . . .
H79C H 0.593848 0.837904 0.489558 0.057 Uiso 1 1 calc R U . . .
C80 C 0.4937(3) 0.70828(18) 0.56557(12) 0.0416(7) Uani 1 1 d . . . . .
H80A H 0.562264 0.722917 0.584191 0.062 Uiso 1 1 calc R U . . .
H80B H 0.494305 0.649591 0.578183 0.062 Uiso 1 1 calc R U . . .
H80C H 0.414315 0.734496 0.580151 0.062 Uiso 1 1 calc R U . . .
C81 C 0.6347(2) 0.69395(16) 0.47312(12) 0.0334(6) Uani 1 1 d . . . . .
H81A H 0.702610 0.710049 0.491198 0.050 Uiso 1 1 calc R U . . .
H81B H 0.645953 0.709511 0.427242 0.050 Uiso 1 1 calc R U . . .
H81C H 0.635438 0.635335 0.487489 0.050 Uiso 1 1 calc R U . . .
C82 C -0.2839(2) 0.44389(15) 0.34475(11) 0.0286(6) Uani 1 1 d . . . . .
H82A H -0.373694 0.453270 0.357285 0.034 Uiso 1 1 calc R U . . .
H82B H -0.247250 0.393878 0.373853 0.034 Uiso 1 1 calc R U . . .
C83 C -0.2689(2) 0.43291(14) 0.27886(11) 0.0254(5) Uani 1 1 d . . . . .
C84 C -0.1505(2) 0.42983(13) 0.24784(11) 0.0241(5) Uani 1 1 d . . . . .
C85 C -0.1316(2) 0.41403(14) 0.18831(12) 0.0276(6) Uani 1 1 d . . . . .
C86 C -0.2361(2) 0.40297(15) 0.16171(13) 0.0326(6) Uani 1 1 d . . . . .
H86 H -0.224946 0.392104 0.121428 0.039 Uiso 1 1 calc R U . . .
C87 C -0.3563(2) 0.40675(15) 0.19019(13) 0.0307(6) Uani 1 1 d . . . . .
C88 C -0.3693(2) 0.42178(14) 0.24929(12) 0.0294(6) Uani 1 1 d . . . . .
H88 H -0.449769 0.424556 0.270253 0.035 Uiso 1 1 calc R U . . .
O89 O -0.05052(14) 0.43911(10) 0.27750(8) 0.0302(4) Uani 1 1 d . . . . .
H89 H -0.074195 0.469775 0.301413 0.045 Uiso 1 1 calc R U . . .
C90 C -0.0010(2) 0.40738(17) 0.15555(13) 0.0360(6) Uani 1 1 d . . . . .
C91 C 0.0596(2) 0.48376(17) 0.14874(13) 0.0391(7) Uani 1 1 d . . . . .
H91A H 0.070763 0.490472 0.190433 0.059 Uiso 1 1 calc R U . . .
H91B H 0.006070 0.530702 0.125749 0.059 Uiso 1 1 calc R U . . .
H91C H 0.140948 0.479007 0.125660 0.059 Uiso 1 1 calc R U . . .
C92 C 0.0788(3) 0.33369(18) 0.19282(17) 0.0584(9) Uani 1 1 d . . . . .
H92A H 0.087867 0.340676 0.234660 0.088 Uiso 1 1 calc R U . . .
H92B H 0.161140 0.327611 0.170963 0.088 Uiso 1 1 calc R U . . .
H92C H 0.038601 0.285389 0.196803 0.088 Uiso 1 1 calc R U . . .
C93 C -0.0056(3) 0.3977(2) 0.08814(16) 0.0660(11) Uani 1 1 d . . . . .
H93A H 0.077729 0.399281 0.066893 0.099 Uiso 1 1 calc R U . . .
H93B H -0.063481 0.441762 0.064787 0.099 Uiso 1 1 calc R U . . .
H93C H -0.034050 0.345906 0.090095 0.099 Uiso 1 1 calc R U . . .
C94 C -0.4678(2) 0.39366(17) 0.15809(14) 0.0386(7) Uani 1 1 d . . . . .
C95 C -0.4453(4) 0.3074(3) 0.1470(3) 0.0586(13) Uani 0.630(3) 1 d . . P B 1
H95A H -0.517211 0.298008 0.127729 0.088 Uiso 0.630(3) 1 calc R U P B 1
H95B H -0.434145 0.267464 0.187286 0.088 Uiso 0.630(3) 1 calc R U P B 1
H95C H -0.370360 0.302218 0.119157 0.088 Uiso 0.630(3) 1 calc R U P B 1
C96 C -0.5899(4) 0.3938(4) 0.2025(3) 0.0623(14) Uani 0.630(3) 1 d . . P B 1
H96A H -0.608942 0.445910 0.213347 0.093 Uiso 0.630(3) 1 calc R U P B 1
H96B H -0.577693 0.350513 0.240789 0.093 Uiso 0.630(3) 1 calc R U P B 1
H96C H -0.659197 0.385149 0.180880 0.093 Uiso 0.630(3) 1 calc R U P B 1
C97 C -0.4879(6) 0.4540(4) 0.0984(3) 0.0792(18) Uani 0.630(3) 1 d . . P B 1
H97A H -0.511166 0.507538 0.106405 0.119 Uiso 0.630(3) 1 calc R U P B 1
H97B H -0.554833 0.440891 0.077720 0.119 Uiso 0.630(3) 1 calc R U P B 1
H97C H -0.411030 0.453794 0.071265 0.119 Uiso 0.630(3) 1 calc R U P B 1
C95B C -0.5594(8) 0.4752(6) 0.1466(5) 0.0586(13) Uani 0.370(3) 1 d . . P B 2
H95D H -0.624155 0.472875 0.119511 0.088 Uiso 0.370(3) 1 calc R U P B 2
H95E H -0.512694 0.520302 0.126194 0.088 Uiso 0.370(3) 1 calc R U P B 2
H95F H -0.598100 0.483026 0.186821 0.088 Uiso 0.370(3) 1 calc R U P B 2
C96B C -0.4288(7) 0.3877(7) 0.0868(5) 0.0623(14) Uani 0.370(3) 1 d . . P B 2
H96D H -0.369908 0.338842 0.087185 0.093 Uiso 0.370(3) 1 calc R U P B 2
H96E H -0.389585 0.435226 0.063916 0.093 Uiso 0.370(3) 1 calc R U P B 2
H96F H -0.503291 0.385399 0.066080 0.093 Uiso 0.370(3) 1 calc R U P B 2
C97B C -0.5244(10) 0.3278(7) 0.1928(5) 0.0792(18) Uani 0.370(3) 1 d . . P B 2
H97D H -0.465556 0.278405 0.195597 0.119 Uiso 0.370(3) 1 calc R U P B 2
H97E H -0.598048 0.323817 0.172142 0.119 Uiso 0.370(3) 1 calc R U P B 2
H97F H -0.549413 0.334719 0.235029 0.119 Uiso 0.370(3) 1 calc R U P B 2

loop_
_atom_site_aniso_label
_atom_site_aniso_U_11
_atom_site_aniso_U_22
_atom_site_aniso_U_33
_atom_site_aniso_U_23
_atom_site_aniso_U_13
_atom_site_aniso_U_12
C1 0.0264(13) 0.0426(15) 0.0182(12) -0.0071(11) -0.0043(10) -0.0037(11)
C2 0.0260(13) 0.0366(14) 0.0175(12) -0.0005(11) -0.0029(10) 0.0003(11)
O3 0.0222(8) 0.0260(9) 0.0254(9) 0.0015(7) -0.0047(7) -0.0033(7)
C4 0.0234(13) 0.0214(12) 0.0342(14) -0.0018(11) 0.0027(11) -0.0018(10)
C5 0.0226(12) 0.0197(12) 0.0334(14) -0.0073(10) 0.0012(10) -0.0013(10)
N6 0.0197(10) 0.0216(10) 0.0205(10) -0.0024(8) 0.0007(8) 0.0013(8)
C7 0.0229(12) 0.0301(13) 0.0259(13) -0.0074(11) -0.0062(10) 0.0001(10)
C8 0.0343(14) 0.0351(15) 0.0219(13) -0.0042(11) -0.0065(11) -0.0027(12)
O9 0.0281(9) 0.0344(10) 0.0176(8) -0.0030(7) 0.0022(7) -0.0051(7)
C10 0.0292(13) 0.0335(14) 0.0167(12) 0.0027(10) 0.0021(10) 0.0060(11)
C11 0.0304(14) 0.0224(13) 0.0251(13) 0.0028(10) 0.0043(11) 0.0003(10)
O12 0.0313(9) 0.0217(9) 0.0290(9) -0.0035(7) -0.0076(7) -0.0019(7)
C13 0.0340(14) 0.0305(14) 0.0294(14) -0.0083(11) -0.0041(11) -0.0090(11)
C14 0.0244(13) 0.0359(14) 0.0251(13) -0.0081(11) -0.0020(10) -0.0109(11)
N15 0.0217(10) 0.0280(11) 0.0183(10) -0.0040(8) -0.0005(8) -0.0022(8)
C16 0.0231(13) 0.0342(14) 0.0252(13) -0.0034(11) -0.0059(10) 0.0020(11)
C17 0.0227(12) 0.0266(13) 0.0257(13) -0.0043(10) -0.0025(10) -0.0008(10)
C18 0.0167(12) 0.0230(12) 0.0326(14) -0.0101(11) 0.0024(10) -0.0016(10)
C19 0.0256(13) 0.0270(13) 0.0341(14) -0.0138(11) -0.0009(11) -0.0036(10)
C20 0.0281(14) 0.0320(14) 0.0365(15) -0.0183(12) 0.0038(11) -0.0016(11)
C21 0.0211(13) 0.0310(14) 0.0368(15) -0.0110(12) 0.0016(11) 0.0001(11)
C22 0.0190(12) 0.0315(14) 0.0349(15) -0.0070(11) -0.0047(11) 0.0019(10)
O23 0.0199(9) 0.0395(11) 0.0368(11) -0.0196(8) 0.0020(7) -0.0036(7)
C24 0.0266(14) 0.0570(18) 0.0432(17) -0.0327(15) -0.0012(12) -0.0081(13)
C25 0.0337(15) 0.067(2) 0.0399(17) -0.0142(15) -0.0139(13) -0.0040(14)
C26 0.0403(18) 0.061(2) 0.090(3) -0.042(2) -0.0014(17) -0.0213(16)
C27 0.0425(19) 0.143(4) 0.067(2) -0.074(3) -0.0057(17) -0.013(2)
C28 0.0218(14) 0.0577(19) 0.0457(18) -0.0205(15) 0.0032(12) 0.0082(13)
C29 0.0353(14) 0.077(2) 0.095(2) -0.0246(19) 0.0234(14) 0.0085(15)
C30 0.0353(14) 0.077(2) 0.095(2) -0.0246(19) 0.0234(14) 0.0085(15)
C31 0.0353(14) 0.077(2) 0.095(2) -0.0246(19) 0.0234(14) 0.0085(15)
C29B 0.0353(14) 0.077(2) 0.095(2) -0.0246(19) 0.0234(14) 0.0085(15)
C30B 0.0353(14) 0.077(2) 0.095(2) -0.0246(19) 0.0234(14) 0.0085(15)
C31B 0.0353(14) 0.077(2) 0.095(2) -0.0246(19) 0.0234(14) 0.0085(15)
C32 0.0210(12) 0.0213(12) 0.0232(12) -0.0033(10) 0.0038(10) -0.0049(10)
C33 0.0196(12) 0.0204(12) 0.0166(11) -0.0019(9) -0.0010(9) -0.0027(9)
C34 0.0186(11) 0.0218(12) 0.0191(12) -0.0024(9) 0.0001(9) -0.0072(9)
C35 0.0184(11) 0.0223(12) 0.0169(11) -0.0035(9) -0.0024(9) -0.0027(9)
C36 0.0226(12) 0.0209(12) 0.0234(12) -0.0069(10) -0.0001(10) -0.0037(10)
C37 0.0193(12) 0.0224(12) 0.0181(12) -0.0023(9) -0.0019(9) -0.0052(9)
C38 0.0159(11) 0.0236(12) 0.0156(11) -0.0012(9) -0.0006(9) -0.0020(9)
O39 0.0169(8) 0.0303(10) 0.0331(10) -0.0134(8) 0.0042(7) -0.0037(7)
C40 0.0190(12) 0.0244(12) 0.0216(12) -0.0052(10) 0.0026(9) -0.0021(10)
C41 0.0222(12) 0.0245(13) 0.0302(14) -0.0034(11) 0.0004(10) -0.0010(10)
C42 0.0318(14) 0.0346(15) 0.0256(14) -0.0004(11) 0.0034(11) 0.0044(12)
C43 0.0179(12) 0.0377(15) 0.0406(15) -0.0120(12) 0.0042(11) -0.0057(11)
C44 0.0212(12) 0.0235(12) 0.0257(13) -0.0046(10) -0.0020(10) -0.0047(10)
C45 0.0327(15) 0.0377(16) 0.0522(18) -0.0093(14) -0.0148(13) -0.0105(12)
C46 0.0322(15) 0.0322(15) 0.065(2) -0.0206(14) 0.0059(14) -0.0156(12)
C47 0.0450(17) 0.0395(16) 0.0349(16) -0.0009(13) 0.0035(13) -0.0238(13)
C51 0.0241(13) 0.0243(13) 0.0335(14) -0.0090(11) -0.0039(11) -0.0009(10)
C52 0.0292(13) 0.0207(13) 0.0338(14) 0.0001(11) -0.0106(11) -0.0012(10)
O53 0.0251(9) 0.0264(9) 0.0262(9) 0.0024(7) -0.0007(7) -0.0023(7)
C54 0.0295(14) 0.0416(15) 0.0193(13) 0.0030(11) -0.0007(11) -0.0097(12)
C55 0.0275(13) 0.0451(16) 0.0193(13) -0.0038(11) 0.0039(10) -0.0055(12)
N56 0.0232(10) 0.0272(11) 0.0193(10) -0.0027(8) 0.0012(8) -0.0028(8)
C57 0.0209(12) 0.0320(14) 0.0268(13) -0.0062(11) 0.0020(10) 0.0020(10)
C58 0.0304(14) 0.0269(13) 0.0300(14) -0.0076(11) 0.0024(11) 0.0023(11)
O59 0.0261(9) 0.0215(9) 0.0281(9) -0.0028(7) 0.0065(7) -0.0033(7)
C60 0.0359(14) 0.0185(12) 0.0236(13) 0.0030(10) -0.0077(11) -0.0047(10)
C61 0.0328(14) 0.0280(13) 0.0146(12) 0.0029(10) -0.0047(10) -0.0110(11)
O62 0.0257(9) 0.0305(9) 0.0179(8) -0.0041(7) -0.0034(7) -0.0003(7)
C63 0.0296(13) 0.0303(14) 0.0198(12) -0.0058(10) 0.0020(10) -0.0037(11)
C64 0.0207(12) 0.0292(13) 0.0248(13) -0.0077(10) 0.0019(10) -0.0042(10)
N65 0.0230(10) 0.0208(10) 0.0190(10) -0.0036(8) -0.0026(8) -0.0029(8)
C66 0.0222(12) 0.0256(13) 0.0232(13) -0.0054(10) -0.0059(10) 0.0009(10)
C67 0.0206(12) 0.0198(12) 0.0145(11) -0.0019(9) -0.0005(9) -0.0017(9)
C68 0.0169(11) 0.0268(13) 0.0161(11) -0.0040(10) -0.0013(9) -0.0051(10)
C69 0.0163(11) 0.0243(12) 0.0185(12) -0.0028(10) 0.0006(9) -0.0006(9)
C70 0.0234(12) 0.0244(12) 0.0208(12) -0.0072(10) 0.0001(10) -0.0024(10)
C71 0.0204(12) 0.0278(13) 0.0176(12) -0.0038(10) -0.0010(9) -0.0033(10)
C72 0.0174(11) 0.0264(13) 0.0208(12) -0.0043(10) -0.0023(9) 0.0019(10)
O73 0.0185(8) 0.0318(10) 0.0313(10) -0.0138(8) -0.0040(7) -0.0013(7)
C74 0.0200(12) 0.0279(13) 0.0286(13) -0.0069(11) -0.0014(10) 0.0006(10)
C75 0.0239(14) 0.0408(16) 0.0560(19) -0.0157(14) 0.0092(13) 0.0023(12)
C76 0.0395(16) 0.0437(17) 0.0391(16) -0.0037(13) -0.0138(13) 0.0111(13)
C77 0.0314(15) 0.0332(15) 0.068(2) -0.0238(15) -0.0073(14) 0.0066(12)
C78 0.0250(13) 0.0287(13) 0.0200(12) -0.0043(10) -0.0054(10) -0.0036(10)
C79 0.0391(15) 0.0329(15) 0.0458(17) -0.0091(13) -0.0191(13) -0.0043(12)
C80 0.0393(16) 0.063(2) 0.0254(14) -0.0088(13) -0.0050(12) -0.0168(14)
C81 0.0223(13) 0.0423(16) 0.0368(15) -0.0104(13) -0.0067(11) -0.0038(11)
C82 0.0223(13) 0.0306(14) 0.0298(14) -0.0028(11) 0.0050(10) -0.0059(11)
C83 0.0212(12) 0.0209(12) 0.0324(14) -0.0047(10) 0.0025(10) -0.0032(10)
C84 0.0193(12) 0.0212(12) 0.0329(14) -0.0077(11) -0.0011(10) -0.0048(10)
C85 0.0214(12) 0.0273(13) 0.0386(15) -0.0166(11) 0.0039(11) -0.0067(10)
C86 0.0281(14) 0.0348(15) 0.0416(16) -0.0202(13) 0.0022(12) -0.0088(11)
C87 0.0226(13) 0.0282(14) 0.0464(16) -0.0175(12) -0.0020(12) -0.0047(11)
C88 0.0169(12) 0.0256(13) 0.0448(16) -0.0086(12) 0.0027(11) -0.0034(10)
O89 0.0177(8) 0.0397(11) 0.0366(10) -0.0160(8) -0.0008(7) -0.0029(7)
C90 0.0240(13) 0.0474(17) 0.0463(17) -0.0287(14) 0.0114(12) -0.0134(12)
C91 0.0305(14) 0.0519(18) 0.0408(16) -0.0179(14) 0.0068(12) -0.0185(13)
C92 0.0247(15) 0.0488(19) 0.104(3) -0.0313(19) 0.0151(16) -0.0018(14)
C93 0.0444(19) 0.109(3) 0.070(2) -0.065(2) 0.0265(17) -0.0344(19)
C94 0.0242(14) 0.0429(17) 0.0556(19) -0.0229(15) -0.0050(13) -0.0057(12)
C95 0.033(2) 0.069(3) 0.092(4) -0.050(3) -0.011(2) -0.006(2)
C96 0.024(2) 0.093(4) 0.090(4) -0.054(3) -0.004(2) -0.013(2)
C97 0.069(4) 0.074(4) 0.095(4) 0.011(3) -0.041(3) -0.044(3)
C95B 0.033(2) 0.069(3) 0.092(4) -0.050(3) -0.011(2) -0.006(2)
C96B 0.024(2) 0.093(4) 0.090(4) -0.054(3) -0.004(2) -0.013(2)
C97B 0.069(4) 0.074(4) 0.095(4) 0.011(3) -0.041(3) -0.044(3)

loop_
_atom_type_symbol
_atom_type_description
_atom_type_scat_dispersion_real
_atom_type_scat_dispersion_imag
_atom_type_scat_source
C C 0.0033 0.0016 'International Tables Vol C Tables 4.2.6.8 and 6.1.1.4'
H H 0.0000 0.0000 'International Tables Vol C Tables 4.2.6.8 and 6.1.1.4'
N N 0.0061 0.0033 'International Tables Vol C Tables 4.2.6.8 and 6.1.1.4'
O O 0.0106 0.0060 'International Tables Vol C Tables 4.2.6.8 and 6.1.1.4'

loop_
_geom_angle_atom_site_label_1
_geom_angle_atom_site_label_2
_geom_angle_atom_site_label_3
_geom_angle
_geom_angle_site_symmetry_1
_geom_angle_site_symmetry_3
_geom_angle_publ_flag
N15 C1 C2 111.68(19) . . ?
N15 C1 H1A 109.3 . . ?
C2 C1 H1A 109.3 . . ?
N15 C1 H1B 109.3 . . ?
C2 C1 H1B 109.3 . . ?
H1A C1 H1B 107.9 . . ?
O3 C2 C1 107.10(18) . . ?
O3 C2 H2A 110.3 . . ?
C1 C2 H2A 110.3 . . ?
O3 C2 H2B 110.3 . . ?
C1 C2 H2B 110.3 . . ?
H2A C2 H2B 108.5 . . ?
C4 O3 C2 113.79(17) . . ?
O3 C4 C5 108.20(18) . . ?
O3 C4 H4A 110.1 . . ?
C5 C4 H4A 110.1 . . ?
O3 C4 H4B 110.1 . . ?
C5 C4 H4B 110.1 . . ?
H4A C4 H4B 108.4 . . ?
N6 C5 C4 113.24(19) . . ?
N6 C5 H5A 108.9 . . ?
C4 C5 H5A 108.9 . . ?
N6 C5 H5B 108.9 . . ?
C4 C5 H5B 108.9 . . ?
H5A C5 H5B 107.7 . . ?
C32 N6 C5 112.52(17) . . ?
C32 N6 C7 110.62(17) . . ?
C5 N6 C7 112.17(18) . . ?
N6 C7 C8 113.26(18) . . ?
N6 C7 H7A 108.9 . . ?
C8 C7 H7A 108.9 . . ?
N6 C7 H7B 108.9 . . ?
C8 C7 H7B 108.9 . . ?
H7A C7 H7B 107.7 . . ?
O9 C8 C7 108.48(19) . . ?
O9 C8 H8A 110.0 . . ?
C7 C8 H8A 110.0 . . ?
O9 C8 H8B 110.0 . . ?
C7 C8 H8B 110.0 . . ?
H8A C8 H8B 108.4 . . ?
C8 O9 C10 112.97(18) . . ?
O9 C10 C11 108.91(19) . . ?
O9 C10 H10A 109.9 . . ?
C11 C10 H10A 109.9 . . ?
O9 C10 H10B 109.9 . . ?
C11 C10 H10B 109.9 . . ?
H10A C10 H10B 108.3 . . ?
O12 C11 C10 108.51(19) . . ?
O12 C11 H11A 110.0 . . ?
C10 C11 H11A 110.0 . . ?
O12 C11 H11B 110.0 . . ?
C10 C11 H11B 110.0 . . ?
H11A C11 H11B 108.4 . . ?
C11 O12 C13 112.47(18) . . ?
O12 C13 C14 107.90(19) . . ?
O12 C13 H13A 110.1 . . ?
C14 C13 H13A 110.1 . . ?
O12 C13 H13B 110.1 . . ?
C14 C13 H13B 110.1 . . ?
H13A C13 H13B 108.4 . . ?
N15 C14 C13 113.94(19) . . ?
N15 C14 H14A 108.8 . . ?
C13 C14 H14A 108.8 . . ?
N15 C14 H14B 108.8 . . ?
C13 C14 H14B 108.8 . . ?
H14A C14 H14B 107.7 . . ?
C14 N15 C16 110.58(18) . . ?
C14 N15 C1 112.71(19) . . ?
C16 N15 C1 111.77(18) . . ?
N15 C16 C17 111.96(18) . . ?
N15 C16 H16A 109.2 . . ?
C17 C16 H16A 109.2 . . ?
N15 C16 H16B 109.2 . . ?
C17 C16 H16B 109.2 . . ?
H16A C16 H16B 107.9 . . ?
C22 C17 C18 119.6(2) . . ?
C22 C17 C16 120.3(2) . . ?
C18 C17 C16 120.0(2) . . ?
O23 C18 C17 119.5(2) . . ?
O23 C18 C19 119.5(2) . . ?
C17 C18 C19 120.9(2) . . ?
C20 C19 C18 116.8(2) . . ?
C20 C19 C24 121.3(2) . . ?
C18 C19 C24 121.8(2) . . ?
C21 C20 C19 123.8(2) . . ?
C21 C20 H20 118.1 . . ?
C19 C20 H20 118.1 . . ?
C22 C21 C20 117.3(2) . . ?
C22 C21 C28 122.3(2) . . ?
C20 C21 C28 120.4(2) . . ?
C21 C22 C17 121.5(2) . . ?
C21 C22 H22 119.3 . . ?
C17 C22 H22 119.3 . . ?
C18 O23 H23 109.5 . . ?
C26 C24 C25 109.9(2) . . ?
C26 C24 C19 109.0(2) . . ?
C25 C24 C19 111.1(2) . . ?
C26 C24 C27 108.3(3) . . ?
C25 C24 C27 106.8(3) . . ?
C19 C24 C27 111.7(2) . . ?
C24 C25 H25A 109.5 . . ?
C24 C25 H25B 109.5 . . ?
H25A C25 H25B 109.5 . . ?
C24 C25 H25C 109.5 . . ?
H25A C25 H25C 109.5 . . ?
H25B C25 H25C 109.5 . . ?
C24 C26 H26A 109.5 . . ?
C24 C26 H26B 109.5 . . ?
H26A C26 H26B 109.5 . . ?
C24 C26 H26C 109.5 . . ?
H26A C26 H26C 109.5 . . ?
H26B C26 H26C 109.5 . . ?
C24 C27 H27A 109.5 . . ?
C24 C27 H27B 109.5 . . ?
H27A C27 H27B 109.5 . . ?
C24 C27 H27C 109.5 . . ?
H27A C27 H27C 109.5 . . ?
H27B C27 H27C 109.5 . . ?
C29 C28 C31 108.4(4) . . ?
C29B C28 C21 112.3(5) . . ?
C29 C28 C21 111.4(3) . . ?
C31 C28 C21 111.9(3) . . ?
C29B C28 C31B 119.8(7) . . ?
C21 C28 C31B 115.5(4) . . ?
C29 C28 C30 108.3(4) . . ?
C31 C28 C30 109.8(3) . . ?
C21 C28 C30 107.0(3) . . ?
C29B C28 C30B 102.0(7) . . ?
C21 C28 C30B 106.0(4) . . ?
C31B C28 C30B 97.9(7) . . ?
C28 C29 H29A 109.5 . . ?
C28 C29 H29B 109.5 . . ?
H29A C29 H29B 109.5 . . ?
C28 C29 H29C 109.5 . . ?
H29A C29 H29C 109.5 . . ?
H29B C29 H29C 109.5 . . ?
C28 C30 H30A 109.5 . . ?
C28 C30 H30B 109.5 . . ?
H30A C30 H30B 109.5 . . ?
C28 C30 H30C 109.5 . . ?
H30A C30 H30C 109.5 . . ?
H30B C30 H30C 109.5 . . ?
C28 C31 H31A 109.5 . . ?
C28 C31 H31B 109.5 . . ?
H31A C31 H31B 109.5 . . ?
C28 C31 H31C 109.5 . . ?
H31A C31 H31C 109.5 . . ?
H31B C31 H31C 109.5 . . ?
C28 C29B H29D 109.5 . . ?
C28 C29B H29E 109.5 . . ?
H29D C29B H29E 109.5 . . ?
C28 C29B H29F 109.5 . . ?
H29D C29B H29F 109.5 . . ?
H29E C29B H29F 109.5 . . ?
C28 C30B H30D 109.5 . . ?
C28 C30B H30E 109.5 . . ?
H30D C30B H30E 109.5 . . ?
C28 C30B H30F 109.5 . . ?
H30D C30B H30F 109.5 . . ?
H30E C30B H30F 109.5 . . ?
C28 C31B H31D 109.5 . . ?
C28 C31B H31E 109.5 . . ?
H31D C31B H31E 109.5 . . ?
C28 C31B H31F 109.5 . . ?
H31D C31B H31F 109.5 . . ?
H31E C31B H31F 109.5 . . ?
N6 C32 C33 113.52(18) . . ?
N6 C32 H32A 108.9 . . ?
C33 C32 H32A 108.9 . . ?
N6 C32 H32B 108.9 . . ?
C33 C32 H32B 108.9 . . ?
H32A C32 H32B 107.7 . . ?
C34 C33 C38 119.8(2) . . ?
C34 C33 C32 119.8(2) . . ?
C38 C33 C32 120.26(19) . . ?
C33 C34 C35 122.1(2) . . ?
C33 C34 H34 119.0 . . ?
C35 C34 H34 119.0 . . ?
C34 C35 C36 116.4(2) . . ?
C34 C35 C40 122.20(19) . . ?
C36 C35 C40 121.3(2) . . ?
C35 C36 C37 124.3(2) . . ?
C35 C36 H36 117.9 . . ?
C37 C36 H36 117.9 . . ?
C36 C37 C38 117.1(2) . . ?
C36 C37 C44 121.2(2) . . ?
C38 C37 C44 121.68(19) . . ?
O39 C38 C33 120.61(19) . . ?
O39 C38 C37 119.06(19) . . ?
C33 C38 C37 120.33(19) . . ?
C38 O39 H39 109.5 . . ?
C43 C40 C35 112.06(18) . . ?
C43 C40 C41 107.52(19) . . ?
C35 C40 C41 112.38(19) . . ?
C43 C40 C42 107.8(2) . . ?
C35 C40 C42 108.04(18) . . ?
C41 C40 C42 108.96(19) . . ?
C40 C41 H41A 109.5 . . ?
C40 C41 H41B 109.5 . . ?
H41A C41 H41B 109.5 . . ?
C40 C41 H41C 109.5 . . ?
H41A C41 H41C 109.5 . . ?
H41B C41 H41C 109.5 . . ?
C40 C42 H42A 109.5 . . ?
C40 C42 H42B 109.5 . . ?
H42A C42 H42B 109.5 . . ?
C40 C42 H42C 109.5 . . ?
H42A C42 H42C 109.5 . . ?
H42B C42 H42C 109.5 . . ?
C40 C43 H43A 109.5 . . ?
C40 C43 H43B 109.5 . . ?
H43A C43 H43B 109.5 . . ?
C40 C43 H43C 109.5 . . ?
H43A C43 H43C 109.5 . . ?
H43B C43 H43C 109.5 . . ?
C46 C44 C45 107.0(2) . . ?
C46 C44 C37 112.22(19) . . ?
C45 C44 C37 111.25(19) . . ?
C46 C44 C47 107.7(2) . . ?
C45 C44 C47 110.0(2) . . ?
C37 C44 C47 108.54(19) . . ?
C44 C45 H45A 109.5 . . ?
C44 C45 H45B 109.5 . . ?
H45A C45 H45B 109.5 . . ?
C44 C45 H45C 109.5 . . ?
H45A C45 H45C 109.5 . . ?
H45B C45 H45C 109.5 . . ?
C44 C46 H46A 109.5 . . ?
C44 C46 H46B 109.5 . . ?
H46A C46 H46B 109.5 . . ?
C44 C46 H46C 109.5 . . ?
H46A C46 H46C 109.5 . . ?
H46B C46 H46C 109.5 . . ?
C44 C47 H47A 109.5 . . ?
C44 C47 H47B 109.5 . . ?
H47A C47 H47B 109.5 . . ?
C44 C47 H47C 109.5 . . ?
H47A C47 H47C 109.5 . . ?
H47B C47 H47C 109.5 . . ?
N65 C51 C52 114.33(19) . . ?
N65 C51 H51A 108.7 . . ?
C52 C51 H51A 108.7 . . ?
N65 C51 H51B 108.7 . . ?
C52 C51 H51B 108.7 . . ?
H51A C51 H51B 107.6 . . ?
O53 C52 C51 108.54(18) . . ?
O53 C52 H52A 110.0 . . ?
C51 C52 H52A 110.0 . . ?
O53 C52 H52B 110.0 . . ?
C51 C52 H52B 110.0 . . ?
H52A C52 H52B 108.4 . . ?
C52 O53 C54 113.11(17) . . ?
O53 C54 C55 106.89(19) . . ?
O53 C54 H54A 110.3 . . ?
C55 C54 H54A 110.3 . . ?
O53 C54 H54B 110.3 . . ?
C55 C54 H54B 110.3 . . ?
H54A C54 H54B 108.6 . . ?
N56 C55 C54 111.7(2) . . ?
N56 C55 H55A 109.3 . . ?
C54 C55 H55A 109.3 . . ?
N56 C55 H55B 109.3 . . ?
C54 C55 H55B 109.3 . . ?
H55A C55 H55B 107.9 . . ?
C57 N56 C55 113.02(18) . . ?
C57 N56 C82 110.50(18) . . ?
C55 N56 C82 112.51(19) . . ?
N56 C57 C58 113.72(19) . . ?
N56 C57 H57A 108.8 . . ?
C58 C57 H57A 108.8 . . ?
N56 C57 H57B 108.8 . . ?
C58 C57 H57B 108.8 . . ?
H57A C57 H57B 107.7 . . ?
O59 C58 C57 108.58(19) . . ?
O59 C58 H58A 110.0 . . ?
C57 C58 H58A 110.0 . . ?
O59 C58 H58B 110.0 . . ?
C57 C58 H58B 110.0 . . ?
H58A C58 H58B 108.4 . . ?
C58 O59 C60 112.27(17) . . ?
O59 C60 C61 108.82(18) . . ?
O59 C60 H60A 109.9 . . ?
C61 C60 H60A 109.9 . . ?
O59 C60 H60B 109.9 . . ?
C61 C60 H60B 109.9 . . ?
H60A C60 H60B 108.3 . . ?
O62 C61 C60 108.56(19) . . ?
O62 C61 H61A 110.0 . . ?
C60 C61 H61A 110.0 . . ?
O62 C61 H61B 110.0 . . ?
C60 C61 H61B 110.0 . . ?
H61A C61 H61B 108.4 . . ?
C63 O62 C61 113.21(17) . . ?
O62 C63 C64 108.08(18) . . ?
O62 C63 H63A 110.1 . . ?
C64 C63 H63A 110.1 . . ?
O62 C63 H63B 110.1 . . ?
C64 C63 H63B 110.1 . . ?
H63A C63 H63B 108.4 . . ?
N65 C64 C63 113.10(18) . . ?
N65 C64 H64A 109.0 . . ?
C63 C64 H64A 109.0 . . ?
N65 C64 H64B 109.0 . . ?
C63 C64 H64B 109.0 . . ?
H64A C64 H64B 107.8 . . ?
C51 N65 C66 112.94(17) . . ?
C51 N65 C64 112.11(18) . . ?
C66 N65 C64 110.53(17) . . ?
N65 C66 C67 113.14(18) . . ?
N65 C66 H66A 109.0 . . ?
C67 C66 H66A 109.0 . . ?
N65 C66 H66B 109.0 . . ?
C67 C66 H66B 109.0 . . ?
H66A C66 H66B 107.8 . . ?
C72 C67 C68 119.6(2) . . ?
C72 C67 C66 119.91(19) . . ?
C68 C67 C66 120.40(19) . . ?
O73 C68 C67 120.2(2) . . ?
O73 C68 C69 119.35(19) . . ?
C67 C68 C69 120.49(19) . . ?
C70 C69 C68 116.98(19) . . ?
C70 C69 C74 121.5(2) . . ?
C68 C69 C74 121.48(19) . . ?
C69 C70 C71 124.3(2) . . ?
C69 C70 H70 117.9 . . ?
C71 C70 H70 117.9 . . ?
C72 C71 C70 116.6(2) . . ?
C72 C71 C78 122.5(2) . . ?
C70 C71 C78 120.9(2) . . ?
C71 C72 C67 122.1(2) . . ?
C71 C72 H72 119.0 . . ?
C67 C72 H72 119.0 . . ?
C68 O73 H73 109.5 . . ?
C77 C74 C69 112.46(19) . . ?
C77 C74 C75 106.7(2) . . ?
C69 C74 C75 110.84(19) . . ?
C77 C74 C76 107.4(2) . . ?
C69 C74 C76 108.79(19) . . ?
C75 C74 C76 110.6(2) . . ?
C74 C75 H75A 109.5 . . ?
C74 C75 H75B 109.5 . . ?
H75A C75 H75B 109.5 . . ?
C74 C75 H75C 109.5 . . ?
H75A C75 H75C 109.5 . . ?
H75B C75 H75C 109.5 . . ?
C74 C76 H76A 109.5 . . ?
C74 C76 H76B 109.5 . . ?
H76A C76 H76B 109.5 . . ?
C74 C76 H76C 109.5 . . ?
H76A C76 H76C 109.5 . . ?
H76B C76 H76C 109.5 . . ?
C74 C77 H77A 109.5 . . ?
C74 C77 H77B 109.5 . . ?
H77A C77 H77B 109.5 . . ?
C74 C77 H77C 109.5 . . ?
H77A C77 H77C 109.5 . . ?
H77B C77 H77C 109.5 . . ?
C80 C78 C81 108.0(2) . . ?
C80 C78 C79 109.1(2) . . ?
C81 C78 C79 107.4(2) . . ?
C80 C78 C71 108.8(2) . . ?
C81 C78 C71 111.65(19) . . ?
C79 C78 C71 111.84(19) . . ?
C78 C79 H79A 109.5 . . ?
C78 C79 H79B 109.5 . . ?
H79A C79 H79B 109.5 . . ?
C78 C79 H79C 109.5 . . ?
H79A C79 H79C 109.5 . . ?
H79B C79 H79C 109.5 . . ?
C78 C80 H80A 109.5 . . ?
C78 C80 H80B 109.5 . . ?
H80A C80 H80B 109.5 . . ?
C78 C80 H80C 109.5 . . ?
H80A C80 H80C 109.5 . . ?
H80B C80 H80C 109.5 . . ?
C78 C81 H81A 109.5 . . ?
C78 C81 H81B 109.5 . . ?
H81A C81 H81B 109.5 . . ?
C78 C81 H81C 109.5 . . ?
H81A C81 H81C 109.5 . . ?
H81B C81 H81C 109.5 . . ?
N56 C82 C83 111.81(19) . . ?
N56 C82 H82A 109.3 . . ?
C83 C82 H82A 109.3 . . ?
N56 C82 H82B 109.3 . . ?
C83 C82 H82B 109.3 . . ?
H82A C82 H82B 107.9 . . ?
C88 C83 C84 119.0(2) . . ?
C88 C83 C82 121.4(2) . . ?
C84 C83 C82 119.5(2) . . ?
O89 C84 C83 119.2(2) . . ?
O89 C84 C85 119.6(2) . . ?
C83 C84 C85 121.1(2) . . ?
C86 C85 C84 116.7(2) . . ?
C86 C85 C90 122.2(2) . . ?
C84 C85 C90 121.0(2) . . ?
C85 C86 C87 124.4(2) . . ?
C85 C86 H86 117.8 . . ?
C87 C86 H86 117.8 . . ?
C88 C87 C86 116.4(2) . . ?
C88 C87 C94 122.0(2) . . ?
C86 C87 C94 121.6(2) . . ?
C83 C88 C87 122.3(2) . . ?
C83 C88 H88 118.8 . . ?
C87 C88 H88 118.8 . . ?
C84 O89 H89 109.5 . . ?
C92 C90 C91 110.5(2) . . ?
C92 C90 C85 109.1(2) . . ?
C91 C90 C85 111.3(2) . . ?
C92 C90 C93 108.4(2) . . ?
C91 C90 C93 106.1(2) . . ?
C85 C90 C93 111.3(2) . . ?
C90 C91 H91A 109.5 . . ?
C90 C91 H91B 109.5 . . ?
H91A C91 H91B 109.5 . . ?
C90 C91 H91C 109.5 . . ?
H91A C91 H91C 109.5 . . ?
H91B C91 H91C 109.5 . . ?
C90 C92 H92A 109.5 . . ?
C90 C92 H92B 109.5 . . ?
H92A C92 H92B 109.5 . . ?
C90 C92 H92C 109.5 . . ?
H92A C92 H92C 109.5 . . ?
H92B C92 H92C 109.5 . . ?
C90 C93 H93A 109.5 . . ?
C90 C93 H93B 109.5 . . ?
H93A C93 H93B 109.5 . . ?
C90 C93 H93C 109.5 . . ?
H93A C93 H93C 109.5 . . ?
H93B C93 H93C 109.5 . . ?
C97B C94 C87 112.1(4) . . ?
C97 C94 C87 111.9(3) . . ?
C97 C94 C95 110.1(4) . . ?
C87 C94 C95 109.0(3) . . ?
C97 C94 C96 110.1(4) . . ?
C87 C94 C96 111.3(3) . . ?
C95 C94 C96 104.1(3) . . ?
C97B C94 C95B 112.9(7) . . ?
C87 C94 C95B 106.8(3) . . ?
C97B C94 C96B 112.0(7) . . ?
C87 C94 C96B 111.3(3) . . ?
C95B C94 C96B 101.0(6) . . ?
C94 C95 H95A 109.5 . . ?
C94 C95 H95B 109.5 . . ?
H95A C95 H95B 109.5 . . ?
C94 C95 H95C 109.5 . . ?
H95A C95 H95C 109.5 . . ?
H95B C95 H95C 109.5 . . ?
C94 C96 H96A 109.5 . . ?
C94 C96 H96B 109.5 . . ?
H96A C96 H96B 109.5 . . ?
C94 C96 H96C 109.5 . . ?
H96A C96 H96C 109.5 . . ?
H96B C96 H96C 109.5 . . ?
C94 C97 H97A 109.5 . . ?
C94 C97 H97B 109.5 . . ?
H97A C97 H97B 109.5 . . ?
C94 C97 H97C 109.5 . . ?
H97A C97 H97C 109.5 . . ?
H97B C97 H97C 109.5 . . ?
C94 C95B H95D 109.5 . . ?
C94 C95B H95E 109.5 . . ?
H95D C95B H95E 109.5 . . ?
C94 C95B H95F 109.5 . . ?
H95D C95B H95F 109.5 . . ?
H95E C95B H95F 109.5 . . ?
C94 C96B H96D 109.5 . . ?
C94 C96B H96E 109.5 . . ?
H96D C96B H96E 109.5 . . ?
C94 C96B H96F 109.5 . . ?
H96D C96B H96F 109.5 . . ?
H96E C96B H96F 109.5 . . ?
C94 C97B H97D 109.5 . . ?
C94 C97B H97E 109.5 . . ?
H97D C97B H97E 109.5 . . ?
C94 C97B H97F 109.5 . . ?
H97D C97B H97F 109.5 . . ?
H97E C97B H97F 109.5 . . ?

loop_
_geom_bond_atom_site_label_1
_geom_bond_atom_site_label_2
_geom_bond_distance
_geom_bond_site_symmetry_2
_geom_bond_publ_flag
C1 N15 1.469(3) . ?
C1 C2 1.506(3) . ?
C1 H1A 0.9900 . ?
C1 H1B 0.9900 . ?
C2 O3 1.417(3) . ?
C2 H2A 0.9900 . ?
C2 H2B 0.9900 . ?
O3 C4 1.406(3) . ?
C4 C5 1.508(3) . ?
C4 H4A 0.9900 . ?
C4 H4B 0.9900 . ?
C5 N6 1.467(3) . ?
C5 H5A 0.9900 . ?
C5 H5B 0.9900 . ?
N6 C32 1.465(3) . ?
N6 C7 1.473(3) . ?
C7 C8 1.508(3) . ?
C7 H7A 0.9900 . ?
C7 H7B 0.9900 . ?
C8 O9 1.413(3) . ?
C8 H8A 0.9900 . ?
C8 H8B 0.9900 . ?
O9 C10 1.425(3) . ?
C10 C11 1.487(3) . ?
C10 H10A 0.9900 . ?
C10 H10B 0.9900 . ?
C11 O12 1.416(3) . ?
C11 H11A 0.9900 . ?
C11 H11B 0.9900 . ?
O12 C13 1.421(3) . ?
C13 C14 1.505(3) . ?
C13 H13A 0.9900 . ?
C13 H13B 0.9900 . ?
C14 N15 1.461(3) . ?
C14 H14A 0.9900 . ?
C14 H14B 0.9900 . ?
N15 C16 1.467(3) . ?
C16 C17 1.510(3) . ?
C16 H16A 0.9900 . ?
C16 H16B 0.9900 . ?
C17 C22 1.392(3) . ?
C17 C18 1.396(3) . ?
C18 O23 1.373(3) . ?
C18 C19 1.402(3) . ?
C19 C20 1.398(3) . ?
C19 C24 1.531(3) . ?
C20 C21 1.391(3) . ?
C20 H20 0.9500 . ?
C21 C22 1.384(3) . ?
C21 C28 1.530(3) . ?
C22 H22 0.9500 . ?
O23 H23 0.8400 . ?
C24 C26 1.528(4) . ?
C24 C25 1.529(4) . ?
C24 C27 1.539(4) . ?
C25 H25A 0.9800 . ?
C25 H25B 0.9800 . ?
C25 H25C 0.9800 . ?
C26 H26A 0.9800 . ?
C26 H26B 0.9800 . ?
C26 H26C 0.9800 . ?
C27 H27A 0.9800 . ?
C27 H27B 0.9800 . ?
C27 H27C 0.9800 . ?
C28 C29B 1.469(12) . ?
C28 C29 1.492(6) . ?
C28 C31 1.529(6) . ?
C28 C31B 1.540(13) . ?
C28 C30 1.560(6) . ?
C28 C30B 1.681(12) . ?
C29 H29A 0.9800 . ?
C29 H29B 0.9800 . ?
C29 H29C 0.9800 . ?
C30 H30A 0.9800 . ?
C30 H30B 0.9800 . ?
C30 H30C 0.9800 . ?
C31 H31A 0.9800 . ?
C31 H31B 0.9800 . ?
C31 H31C 0.9800 . ?
C29B H29D 0.9800 . ?
C29B H29E 0.9800 . ?
C29B H29F 0.9800 . ?
C30B H30D 0.9800 . ?
C30B H30E 0.9800 . ?
C30B H30F 0.9800 . ?
C31B H31D 0.9800 . ?
C31B H31E 0.9800 . ?
C31B H31F 0.9800 . ?
C32 C33 1.512(3) . ?
C32 H32A 0.9900 . ?
C32 H32B 0.9900 . ?
C33 C34 1.391(3) . ?
C33 C38 1.401(3) . ?
C34 C35 1.395(3) . ?
C34 H34 0.9500 . ?
C35 C36 1.397(3) . ?
C35 C40 1.531(3) . ?
C36 C37 1.397(3) . ?
C36 H36 0.9500 . ?
C37 C38 1.413(3) . ?
C37 C44 1.536(3) . ?
C38 O39 1.362(2) . ?
O39 H39 0.8400 . ?
C40 C43 1.531(3) . ?
C40 C41 1.532(3) . ?
C40 C42 1.540(3) . ?
C41 H41A 0.9800 . ?
C41 H41B 0.9800 . ?
C41 H41C 0.9800 . ?
C42 H42A 0.9800 . ?
C42 H42B 0.9800 . ?
C42 H42C 0.9800 . ?
C43 H43A 0.9800 . ?
C43 H43B 0.9800 . ?
C43 H43C 0.9800 . ?
C44 C46 1.527(3) . ?
C44 C45 1.530(3) . ?
C44 C47 1.539(3) . ?
C45 H45A 0.9800 . ?
C45 H45B 0.9800 . ?
C45 H45C 0.9800 . ?
C46 H46A 0.9800 . ?
C46 H46B 0.9800 . ?
C46 H46C 0.9800 . ?
C47 H47A 0.9800 . ?
C47 H47B 0.9800 . ?
C47 H47C 0.9800 . ?
C51 N65 1.467(3) . ?
C51 C52 1.506(3) . ?
C51 H51A 0.9900 . ?
C51 H51B 0.9900 . ?
C52 O53 1.407(3) . ?
C52 H52A 0.9900 . ?
C52 H52B 0.9900 . ?
O53 C54 1.420(3) . ?
C54 C55 1.513(3) . ?
C54 H54A 0.9900 . ?
C54 H54B 0.9900 . ?
C55 N56 1.463(3) . ?
C55 H55A 0.9900 . ?
C55 H55B 0.9900 . ?
N56 C57 1.460(3) . ?
N56 C82 1.472(3) . ?
C57 C58 1.504(3) . ?
C57 H57A 0.9900 . ?
C57 H57B 0.9900 . ?
C58 O59 1.412(3) . ?
C58 H58A 0.9900 . ?
C58 H58B 0.9900 . ?
O59 C60 1.419(3) . ?
C60 C61 1.488(3) . ?
C60 H60A 0.9900 . ?
C60 H60B 0.9900 . ?
C61 O62 1.423(3) . ?
C61 H61A 0.9900 . ?
C61 H61B 0.9900 . ?
O62 C63 1.410(3) . ?
C63 C64 1.508(3) . ?
C63 H63A 0.9900 . ?
C63 H63B 0.9900 . ?
C64 N65 1.471(3) . ?
C64 H64A 0.9900 . ?
C64 H64B 0.9900 . ?
N65 C66 1.469(3) . ?
C66 C67 1.511(3) . ?
C66 H66A 0.9900 . ?
C66 H66B 0.9900 . ?
C67 C72 1.392(3) . ?
C67 C68 1.400(3) . ?
C68 O73 1.367(3) . ?
C68 C69 1.407(3) . ?
C69 C70 1.394(3) . ?
C69 C74 1.533(3) . ?
C70 C71 1.394(3) . ?
C70 H70 0.9500 . ?
C71 C72 1.387(3) . ?
C71 C78 1.541(3) . ?
C72 H72 0.9500 . ?
O73 H73 0.8400 . ?
C74 C77 1.531(3) . ?
C74 C75 1.535(3) . ?
C74 C76 1.538(3) . ?
C75 H75A 0.9800 . ?
C75 H75B 0.9800 . ?
C75 H75C 0.9800 . ?
C76 H76A 0.9800 . ?
C76 H76B 0.9800 . ?
C76 H76C 0.9800 . ?
C77 H77A 0.9800 . ?
C77 H77B 0.9800 . ?
C77 H77C 0.9800 . ?
C78 C80 1.528(3) . ?
C78 C81 1.532(3) . ?
C78 C79 1.534(3) . ?
C79 H79A 0.9800 . ?
C79 H79B 0.9800 . ?
C79 H79C 0.9800 . ?
C80 H80A 0.9800 . ?
C80 H80B 0.9800 . ?
C80 H80C 0.9800 . ?
C81 H81A 0.9800 . ?
C81 H81B 0.9800 . ?
C81 H81C 0.9800 . ?
C82 C83 1.508(3) . ?
C82 H82A 0.9900 . ?
C82 H82B 0.9900 . ?
C83 C88 1.388(3) . ?
C83 C84 1.399(3) . ?
C84 O89 1.374(3) . ?
C84 C85 1.402(3) . ?
C85 C86 1.389(3) . ?
C85 C90 1.533(3) . ?
C86 C87 1.394(3) . ?
C86 H86 0.9500 . ?
C87 C88 1.388(3) . ?
C87 C94 1.537(3) . ?
C88 H88 0.9500 . ?
O89 H89 0.8400 . ?
C90 C92 1.524(4) . ?
C90 C91 1.530(4) . ?
C90 C93 1.549(4) . ?
C91 H91A 0.9800 . ?
C91 H91B 0.9800 . ?
C91 H91C 0.9800 . ?
C92 H92A 0.9800 . ?
C92 H92B 0.9800 . ?
C92 H92C 0.9800 . ?
C93 H93A 0.9800 . ?
C93 H93B 0.9800 . ?
C93 H93C 0.9800 . ?
C94 C97B 1.389(9) . ?
C94 C97 1.467(6) . ?
C94 C95 1.555(5) . ?
C94 C96 1.572(6) . ?
C94 C95B 1.578(9) . ?
C94 C96B 1.617(9) . ?
C95 H95A 0.9800 . ?
C95 H95B 0.9800 . ?
C95 H95C 0.9800 . ?
C96 H96A 0.9800 . ?
C96 H96B 0.9800 . ?
C96 H96C 0.9800 . ?
C97 H97A 0.9800 . ?
C97 H97B 0.9800 . ?
C97 H97C 0.9800 . ?
C95B H95D 0.9800 . ?
C95B H95E 0.9800 . ?
C95B H95F 0.9800 . ?
C96B H96D 0.9800 . ?
C96B H96E 0.9800 . ?
C96B H96F 0.9800 . ?
C97B H97D 0.9800 . ?
C97B H97E 0.9800 . ?
C97B H97F 0.9800 . ?

loop_
_geom_torsion_atom_site_label_1
_geom_torsion_atom_site_label_2
_geom_torsion_atom_site_label_3
_geom_torsion_atom_site_label_4
_geom_torsion
_geom_torsion_site_symmetry_1
_geom_torsion_site_symmetry_2
_geom_torsion_site_symmetry_3
_geom_torsion_site_symmetry_4
_geom_torsion_publ_flag
N15 C1 C2 O3 60.9(2) . . . . ?
C1 C2 O3 C4 -168.83(19) . . . . ?
C2 O3 C4 C5 177.48(18) . . . . ?
O3 C4 C5 N6 55.7(2) . . . . ?
C4 C5 N6 C32 67.9(2) . . . . ?
C4 C5 N6 C7 -166.56(19) . . . . ?
C32 N6 C7 C8 -163.74(19) . . . . ?
C5 N6 C7 C8 69.7(3) . . . . ?
N6 C7 C8 O9 53.8(3) . . . . ?
C7 C8 O9 C10 -178.38(18) . . . . ?
C8 O9 C10 C11 164.27(19) . . . . ?
O9 C10 C11 O12 -76.2(2) . . . . ?
C10 C11 O12 C13 158.87(19) . . . . ?
C11 O12 C13 C14 169.57(19) . . . . ?
O12 C13 C14 N15 58.1(3) . . . . ?
C13 C14 N15 C16 -159.01(19) . . . . ?
C13 C14 N15 C1 75.1(2) . . . . ?
C2 C1 N15 C14 -157.42(19) . . . . ?
C2 C1 N15 C16 77.3(2) . . . . ?
C14 N15 C16 C17 71.8(2) . . . . ?
C1 N15 C16 C17 -161.8(2) . . . . ?
N15 C16 C17 C22 -133.6(2) . . . . ?
N15 C16 C17 C18 49.6(3) . . . . ?
C22 C17 C18 O23 -178.5(2) . . . . ?
C16 C17 C18 O23 -1.6(3) . . . . ?
C22 C17 C18 C19 -0.1(4) . . . . ?
C16 C17 C18 C19 176.7(2) . . . . ?
O23 C18 C19 C20 178.4(2) . . . . ?
C17 C18 C19 C20 0.1(4) . . . . ?
O23 C18 C19 C24 1.1(4) . . . . ?
C17 C18 C19 C24 -177.2(2) . . . . ?
C18 C19 C20 C21 -0.2(4) . . . . ?
C24 C19 C20 C21 177.1(2) . . . . ?
C19 C20 C21 C22 0.4(4) . . . . ?
C19 C20 C21 C28 -178.8(2) . . . . ?
C20 C21 C22 C17 -0.5(4) . . . . ?
C28 C21 C22 C17 178.7(2) . . . . ?
C18 C17 C22 C21 0.4(4) . . . . ?
C16 C17 C22 C21 -176.5(2) . . . . ?
C20 C19 C24 C26 -113.5(3) . . . . ?
C18 C19 C24 C26 63.6(3) . . . . ?
C20 C19 C24 C25 125.2(3) . . . . ?
C18 C19 C24 C25 -57.6(3) . . . . ?
C20 C19 C24 C27 6.0(4) . . . . ?
C18 C19 C24 C27 -176.8(3) . . . . ?
C22 C21 C28 C29B -53.4(7) . . . . ?
C20 C21 C28 C29B 125.8(7) . . . . ?
C22 C21 C28 C29 117.3(4) . . . . ?
C20 C21 C28 C29 -63.6(4) . . . . ?
C22 C21 C28 C31 -4.2(4) . . . . ?
C20 C21 C28 C31 175.0(3) . . . . ?
C22 C21 C28 C31B 164.4(6) . . . . ?
C20 C21 C28 C31B -16.5(7) . . . . ?
C22 C21 C28 C30 -124.5(3) . . . . ?
C20 C21 C28 C30 54.7(4) . . . . ?
C22 C21 C28 C30B 57.2(6) . . . . ?
C20 C21 C28 C30B -123.6(5) . . . . ?
C5 N6 C32 C33 -164.06(18) . . . . ?
C7 N6 C32 C33 69.6(2) . . . . ?
N6 C32 C33 C34 -139.1(2) . . . . ?
N6 C32 C33 C38 44.0(3) . . . . ?
C38 C33 C34 C35 1.0(3) . . . . ?
C32 C33 C34 C35 -175.8(2) . . . . ?
C33 C34 C35 C36 -0.4(3) . . . . ?
C33 C34 C35 C40 176.0(2) . . . . ?
C34 C35 C36 C37 -0.9(3) . . . . ?
C40 C35 C36 C37 -177.4(2) . . . . ?
C35 C36 C37 C38 1.5(3) . . . . ?
C35 C36 C37 C44 -176.9(2) . . . . ?
C34 C33 C38 O39 -179.6(2) . . . . ?
C32 C33 C38 O39 -2.8(3) . . . . ?
C34 C33 C38 C37 -0.4(3) . . . . ?
C32 C33 C38 C37 176.5(2) . . . . ?
C36 C37 C38 O39 178.5(2) . . . . ?
C44 C37 C38 O39 -3.2(3) . . . . ?
C36 C37 C38 C33 -0.8(3) . . . . ?
C44 C37 C38 C33 177.6(2) . . . . ?
C34 C35 C40 C43 27.4(3) . . . . ?
C36 C35 C40 C43 -156.3(2) . . . . ?
C34 C35 C40 C41 148.6(2) . . . . ?
C36 C35 C40 C41 -35.1(3) . . . . ?
C34 C35 C40 C42 -91.1(2) . . . . ?
C36 C35 C40 C42 85.2(3) . . . . ?
C36 C37 C44 C46 -3.8(3) . . . . ?
C38 C37 C44 C46 177.9(2) . . . . ?
C36 C37 C44 C45 -123.6(2) . . . . ?
C38 C37 C44 C45 58.1(3) . . . . ?
C36 C37 C44 C47 115.2(2) . . . . ?
C38 C37 C44 C47 -63.1(3) . . . . ?
N65 C51 C52 O53 55.7(3) . . . . ?
C51 C52 O53 C54 175.76(19) . . . . ?
C52 O53 C54 C55 -169.5(2) . . . . ?
O53 C54 C55 N56 61.9(3) . . . . ?
C54 C55 N56 C57 -154.4(2) . . . . ?
C54 C55 N56 C82 79.6(2) . . . . ?
C55 N56 C57 C58 75.1(2) . . . . ?
C82 N56 C57 C58 -157.8(2) . . . . ?
N56 C57 C58 O59 57.9(3) . . . . ?
C57 C58 O59 C60 164.70(19) . . . . ?
C58 O59 C60 C61 160.06(19) . . . . ?
O59 C60 C61 O62 -75.5(2) . . . . ?
C60 C61 O62 C63 162.32(19) . . . . ?
C61 O62 C63 C64 -175.91(18) . . . . ?
O62 C63 C64 N65 53.9(3) . . . . ?
C52 C51 N65 C66 66.3(2) . . . . ?
C52 C51 N65 C64 -168.03(18) . . . . ?
C63 C64 N65 C51 70.5(2) . . . . ?
C63 C64 N65 C66 -162.58(18) . . . . ?
C51 N65 C66 C67 -164.52(18) . . . . ?
C64 N65 C66 C67 69.0(2) . . . . ?
N65 C66 C67 C72 -139.0(2) . . . . ?
N65 C66 C67 C68 44.5(3) . . . . ?
C72 C67 C68 O73 -179.1(2) . . . . ?
C66 C67 C68 O73 -2.7(3) . . . . ?
C72 C67 C68 C69 0.1(3) . . . . ?
C66 C67 C68 C69 176.6(2) . . . . ?
O73 C68 C69 C70 178.11(19) . . . . ?
C67 C68 C69 C70 -1.1(3) . . . . ?
O73 C68 C69 C74 -3.5(3) . . . . ?
C67 C68 C69 C74 177.3(2) . . . . ?
C68 C69 C70 C71 1.4(3) . . . . ?
C74 C69 C70 C71 -177.1(2) . . . . ?
C69 C70 C71 C72 -0.5(3) . . . . ?
C69 C70 C71 C78 -177.8(2) . . . . ?
C70 C71 C72 C67 -0.6(3) . . . . ?
C78 C71 C72 C67 176.7(2) . . . . ?
C68 C67 C72 C71 0.8(3) . . . . ?
C66 C67 C72 C71 -175.7(2) . . . . ?
C70 C69 C74 C77 -3.5(3) . . . . ?
C68 C69 C74 C77 178.1(2) . . . . ?
C70 C69 C74 C75 -122.9(2) . . . . ?
C68 C69 C74 C75 58.8(3) . . . . ?
C70 C69 C74 C76 115.4(2) . . . . ?
C68 C69 C74 C76 -63.0(3) . . . . ?
C72 C71 C78 C80 -91.6(3) . . . . ?
C70 C71 C78 C80 85.6(3) . . . . ?
C72 C71 C78 C81 27.5(3) . . . . ?
C70 C71 C78 C81 -155.4(2) . . . . ?
C72 C71 C78 C79 147.9(2) . . . . ?
C70 C71 C78 C79 -35.0(3) . . . . ?
C57 N56 C82 C83 73.5(2) . . . . ?
C55 N56 C82 C83 -159.16(19) . . . . ?
N56 C82 C83 C88 -133.0(2) . . . . ?
N56 C82 C83 C84 50.2(3) . . . . ?
C88 C83 C84 O89 -178.6(2) . . . . ?
C82 C83 C84 O89 -1.8(3) . . . . ?
C88 C83 C84 C85 -1.4(3) . . . . ?
C82 C83 C84 C85 175.5(2) . . . . ?
O89 C84 C85 C86 178.2(2) . . . . ?
C83 C84 C85 C86 0.9(4) . . . . ?
O89 C84 C85 C90 -0.3(4) . . . . ?
C83 C84 C85 C90 -177.6(2) . . . . ?
C84 C85 C86 C87 0.1(4) . . . . ?
C90 C85 C86 C87 178.6(2) . . . . ?
C85 C86 C87 C88 -0.7(4) . . . . ?
C85 C86 C87 C94 -179.8(2) . . . . ?
C84 C83 C88 C87 0.7(4) . . . . ?
C82 C83 C88 C87 -176.0(2) . . . . ?
C86 C87 C88 C83 0.3(4) . . . . ?
C94 C87 C88 C83 179.4(2) . . . . ?
C86 C85 C90 C92 -112.7(3) . . . . ?
C84 C85 C90 C92 65.7(3) . . . . ?
C86 C85 C90 C91 125.0(3) . . . . ?
C84 C85 C90 C91 -56.5(3) . . . . ?
C86 C85 C90 C93 6.9(4) . . . . ?
C84 C85 C90 C93 -174.7(3) . . . . ?
C88 C87 C94 C97B -60.2(7) . . . . ?
C86 C87 C94 C97B 118.9(7) . . . . ?
C88 C87 C94 C97 119.8(4) . . . . ?
C86 C87 C94 C97 -61.2(5) . . . . ?
C88 C87 C94 C95 -118.2(3) . . . . ?
C86 C87 C94 C95 60.9(4) . . . . ?
C88 C87 C94 C96 -3.9(4) . . . . ?
C86 C87 C94 C96 175.2(3) . . . . ?
C88 C87 C94 C95B 64.0(5) . . . . ?
C86 C87 C94 C95B -116.9(5) . . . . ?
C88 C87 C94 C96B 173.4(5) . . . . ?
C86 C87 C94 C96B -7.5(6) . . . . ?
